data_8101822
loop_
_publ_author_name
'H.-Y. He'
'Y.-L. Zhou'
'Y.-N. Chen'
'L.-G. Zhu'

_publ_section_title
;
Crystal structure of [chlorobis(1,10-phenanthroline)-copper(II)] chloride 
3,5-dihydroxybenzoic acid solvate monohydrate, [CuCl(C~12~H~8~N~2~)
~2~]Cl &#x00B7; C~6~H~3~(OH)~2~COOH &#x00B7; H~2~O
;
_journal_issue 3
_journal_name_full 'Zeitschrift f\"ur Kristallographie - New Crystal Structures'
_journal_page_first 448
_journal_page_last 450
_journal_volume 220
_journal_year 2005
_chemical_formula_moiety 'C24 H16 Cl Cu N4, C7 H6 O4, H2 O, Cl'
_chemical_formula_sum 'C31 H24 Cl2 Cu N4 O5'
_chemical_formula_weight 666.98
_chemical_name_systematic
;
 [chlorobis(1,10-phenanthroline)copper(II)] chloride 3,5-dihydroxybenzoic
 acid solvate hydrate
;
_space_group_IT_number 14
_symmetry_cell_setting monoclinic
_symmetry_space_group_name_Hall '-P 2yn'
_symmetry_space_group_name_H-M 'P 1 21/n 1'
_atom_sites_solution_hydrogens geom
_atom_sites_solution_primary direct
_atom_sites_solution_secondary difmap
_audit_creation_method SHELXL-97
_cell_angle_alpha 90.00
_cell_angle_beta 109.99(3)
_cell_angle_gamma 90.00
_cell_formula_units_Z 4
_cell_length_a 15.380(3)
_cell_length_b 11.466(2)
_cell_length_c 17.150(3)
_cell_measurement_reflns_used 1646
_cell_measurement_temperature 295(2)
_cell_measurement_theta_max 18.702
_cell_measurement_theta_min 2.18
_cell_volume 2842.1(10)
_computing_cell_refinement 'SAINT (Bruker, 2002)'
_computing_data_collection 'SMART (Bruker, 2002)'
_computing_data_reduction SAINT
_computing_molecular_graphics 'Ortep-3 for Windows (Farrugia, 1997)'
_computing_publication_material 'WinGX (Farrugia, 1999)'
_computing_structure_refinement 'SHELXL-97 (Sheldrick, 1997)'
_computing_structure_solution 'SHELXS-97 (Sheldrick, 1997)'
_diffrn_ambient_temperature 295(2)
_diffrn_measured_fraction_theta_full 0.999
_diffrn_measured_fraction_theta_max 0.999
_diffrn_measurement_device_type 'Bruker APEX CCD'
_diffrn_measurement_method phi/omega
_diffrn_radiation_monochromator graphite
_diffrn_radiation_source 'fine-focus sealed tube'
_diffrn_radiation_type MoK\a
_diffrn_radiation_wavelength 0.71073
_diffrn_reflns_av_R_equivalents 0.1142
_diffrn_reflns_av_sigmaI/netI 0.1665
_diffrn_reflns_limit_h_max 18
_diffrn_reflns_limit_h_min -18
_diffrn_reflns_limit_k_max 13
_diffrn_reflns_limit_k_min -13
_diffrn_reflns_limit_l_max 20
_diffrn_reflns_limit_l_min -20
_diffrn_reflns_number 19760
_diffrn_reflns_theta_full 25.00
_diffrn_reflns_theta_max 25.00
_diffrn_reflns_theta_min 1.54
_diffrn_standards_number 0
_exptl_absorpt_coefficient_mu 1.006
_exptl_absorpt_correction_T_max 0.9514
_exptl_absorpt_correction_T_min 0.8803
_exptl_absorpt_correction_type multi-scan
_exptl_absorpt_process_details 'SADABS (Bruker, 2002)'
_exptl_crystal_colour green
_exptl_crystal_density_diffrn 1.559
_exptl_crystal_density_method 'not measured'
_exptl_crystal_description plate
_exptl_crystal_F_000 1364
_exptl_crystal_size_max 0.13
_exptl_crystal_size_mid 0.09
_exptl_crystal_size_min 0.05
_refine_diff_density_max 0.487
_refine_diff_density_min -0.538
_refine_diff_density_rms 0.068
_refine_ls_extinction_method none
_refine_ls_goodness_of_fit_ref 0.965
_refine_ls_hydrogen_treatment constr
_refine_ls_matrix_type full
_refine_ls_number_parameters 394
_refine_ls_number_reflns 5002
_refine_ls_number_restraints 3
_refine_ls_restrained_S_all 0.964
_refine_ls_R_factor_all 0.1312
_refine_ls_R_factor_gt 0.0660
_refine_ls_shift/su_max 0.000
_refine_ls_shift/su_mean_lt 0.001
_refine_ls_structure_factor_coef Fsqd
_refine_ls_weighting_details 'calc w=1/[\s^2^(Fo^2^)+(0.0000P)^2^+0.0000P] where P=(Fo^2^+2Fc^2^)/3'
_refine_ls_weighting_scheme calc
_refine_ls_wR_factor_gt 0.1552
_refine_ls_wR_factor_ref 0.1974
_reflns_number_gt 2779
_reflns_number_total 5002
_reflns_threshold_expression >2sigma(I)
_cod_data_source_file 1267-1588.cff
_cod_data_source_block a
_cod_original_sg_symbol_H-M P12(1)/n1
_cod_database_code 8101822

loop_
_symmetry_equiv_pos_as_xyz
'x, y, z'
'-x+1/2, y+1/2, -z+1/2'
'-x, -y, -z'
'x-1/2, -y-1/2, z-1/2'

loop_
_atom_site_label
_atom_site_type_symbol
_atom_site_fract_x
_atom_site_fract_y
_atom_site_fract_z
_atom_site_U_iso_or_equiv
_atom_site_adp_type
_atom_site_occupancy
_atom_site_symmetry_multiplicity
_atom_site_Wyckoff_symbol
_atom_site_calc_flag
_atom_site_refinement_flags
_atom_site_disorder_assembly
_atom_site_disorder_group
Cu1 Cu 0.77235(5) 0.87624(6) 0.60494(5) 0.0518(3) Uani 1 4 e d . . .
Cl1 Cl 0.76923(14) 0.90059(19) 0.73588(12) 0.0865(7) Uani 1 4 e d . . .
Cl2 Cl 0.75358(11) 0.87353(13) 0.02589(11) 0.0633(5) Uani 1 4 e d . . .
N1 N 0.8776(4) 0.9849(4) 0.6270(3) 0.0565(14) Uani 1 4 e d . . .
N2 N 0.8529(3) 0.7793(4) 0.5532(3) 0.0411(11) Uani 1 4 e d . . .
N3 N 0.6761(3) 0.9648(4) 0.5018(3) 0.0454(12) Uani 1 4 e d . . .
N4 N 0.6679(3) 0.7658(4) 0.5769(3) 0.0476(12) Uani 1 4 e d . . .
O1 O 1.0393(3) 1.3889(3) 0.2937(3) 0.0559(11) Uani 1 4 e d . . .
H1O H 1.0674 1.4475 0.3159 0.084 Uiso 1 4 e calc R . .
O2 O 0.9240(3) 1.4769(4) 0.3194(3) 0.0628(12) Uani 1 4 e d . . .
O3 O 0.9049(3) 1.0392(4) 0.1310(3) 0.0764(15) Uani 1 4 e d . . .
H3O H 0.8669 0.9868 0.1136 0.115 Uiso 1 4 e calc R . .
O4 O 0.6745(3) 1.1726(4) 0.2401(3) 0.0621(12) Uani 1 4 e d . . .
H4O H 0.6495 1.1119 0.2183 0.093 Uiso 1 4 e calc R . .
O5 O 0.3597(3) 0.0745(5) 0.1565(3) 0.0815(15) Uani 1 4 e d D . .
C1 C 0.8889(6) 1.0885(7) 0.6634(5) 0.083(2) Uani 1 4 e d . . .
H1 H 0.8408 1.1193 0.6781 0.099 Uiso 1 4 e calc R . .
C2 C 0.9701(7) 1.1533(7) 0.6804(5) 0.087(3) Uani 1 4 e d . . .
H2 H 0.9750 1.2263 0.7052 0.104 Uiso 1 4 e calc R . .
C3 C 1.0411(6) 1.1102(7) 0.6611(5) 0.076(2) Uani 1 4 e d . . .
H3 H 1.0959 1.1524 0.6741 0.092 Uiso 1 4 e calc R . .
C4 C 1.0336(5) 1.0022(6) 0.6215(4) 0.0591(18) Uani 1 4 e d . . .
C5 C 1.1027(5) 0.9490(7) 0.5955(5) 0.071(2) Uani 1 4 e d . . .
H5 H 1.1589 0.9871 0.6060 0.085 Uiso 1 4 e calc R . .
C6 C 1.0894(5) 0.8470(6) 0.5568(5) 0.068(2) Uani 1 4 e d . . .
H6 H 1.1363 0.8155 0.5407 0.082 Uiso 1 4 e calc R . .
C7 C 1.0041(4) 0.7844(6) 0.5394(4) 0.0496(16) Uani 1 4 e d . . .
C8 C 0.9857(5) 0.6772(6) 0.4990(4) 0.0611(18) Uani 1 4 e d . . .
H8 H 1.0294 0.6426 0.4800 0.073 Uiso 1 4 e calc R . .
C9 C 0.9048(4) 0.6243(5) 0.4877(4) 0.0548(16) Uani 1 4 e d . . .
H9 H 0.8923 0.5522 0.4614 0.066 Uiso 1 4 e calc R . .
C10 C 0.8394(4) 0.6774(5) 0.5155(4) 0.0506(15) Uani 1 4 e d . . .
H10 H 0.7836 0.6392 0.5070 0.061 Uiso 1 4 e calc R . .
C11 C 0.9488(4) 0.9431(5) 0.6056(4) 0.0489(15) Uani 1 4 e d . . .
C12 C 0.9358(4) 0.8338(5) 0.5650(3) 0.0438(14) Uani 1 4 e d . . .
C13 C 0.6807(5) 1.0656(5) 0.4650(4) 0.0548(17) Uani 1 4 e d . . .
H13 H 0.7355 1.1079 0.4843 0.066 Uiso 1 4 e calc R . .
C14 C 0.6091(5) 1.1106(6) 0.4003(4) 0.0593(18) Uani 1 4 e d . . .
H14 H 0.6166 1.1802 0.3754 0.071 Uiso 1 4 e calc R . .
C15 C 0.5273(5) 1.0529(6) 0.3726(4) 0.0565(17) Uani 1 4 e d . . .
H15 H 0.4778 1.0836 0.3294 0.068 Uiso 1 4 e calc R . .
C16 C 0.5176(4) 0.9466(5) 0.4094(4) 0.0454(15) Uani 1 4 e d . . .
C17 C 0.4352(4) 0.8810(6) 0.3865(4) 0.0556(17) Uani 1 4 e d . . .
H17 H 0.3837 0.9072 0.3434 0.067 Uiso 1 4 e calc R . .
C18 C 0.4296(4) 0.7807(6) 0.4261(4) 0.0582(18) Uani 1 4 e d . . .
H18 H 0.3740 0.7399 0.4105 0.070 Uiso 1 4 e calc R . .
C19 C 0.5078(4) 0.7368(5) 0.4915(4) 0.0530(17) Uani 1 4 e d . . .
C20 C 0.5053(5) 0.6363(6) 0.5373(4) 0.0612(18) Uani 1 4 e d . . .
H20 H 0.4512 0.5929 0.5250 0.073 Uiso 1 4 e calc R . .
C21 C 0.5817(5) 0.6037(6) 0.5988(5) 0.065(2) Uani 1 4 e d . . .
H21 H 0.5806 0.5367 0.6290 0.078 Uiso 1 4 e calc R . .
C22 C 0.6628(5) 0.6684(6) 0.6182(4) 0.0624(18) Uani 1 4 e d . . .
H22 H 0.7149 0.6434 0.6612 0.075 Uiso 1 4 e calc R . .
C23 C 0.5949(4) 0.9074(5) 0.4729(4) 0.0423(14) Uani 1 4 e d . . .
C24 C 0.5900(4) 0.7998(5) 0.5144(4) 0.0446(15) Uani 1 4 e d . . .
C25 C 0.9532(4) 1.3951(5) 0.2918(4) 0.0455(15) Uani 1 4 e d . . .
C26 C 0.8964(4) 1.2933(5) 0.2527(3) 0.0407(13) Uani 1 4 e d . . .
C27 C 0.9289(4) 1.2119(5) 0.2102(4) 0.0482(15) Uani 1 4 e d . . .
H27 H 0.9869 1.2202 0.2053 0.058 Uiso 1 4 e calc R . .
C28 C 0.8728(4) 1.1169(5) 0.1748(4) 0.0502(15) Uani 1 4 e d . . .
C29 C 0.7887(4) 1.1027(5) 0.1846(3) 0.0452(15) Uani 1 4 e d . . .
H29 H 0.7523 1.0381 0.1617 0.054 Uiso 1 4 e calc R . .
C30 C 0.7578(4) 1.1842(5) 0.2285(4) 0.0463(14) Uani 1 4 e d . . .
C31 C 0.8094(4) 1.2801(5) 0.2606(4) 0.0455(14) Uani 1 4 e d . . .
H31 H 0.7871 1.3366 0.2878 0.055 Uiso 1 4 e calc R . .
H5A H 0.319(2) 0.077(5) 0.180(2) 0.050 Uiso 1 4 e d D . .
H5B H 0.332(3) 0.090(5) 0.1052(10) 0.050 Uiso 1 4 e d D . .

loop_
_atom_site_aniso_label
_atom_site_aniso_U_11
_atom_site_aniso_U_22
_atom_site_aniso_U_33
_atom_site_aniso_U_23
_atom_site_aniso_U_13
_atom_site_aniso_U_12
Cu1 0.0548(5) 0.0472(5) 0.0574(5) -0.0048(4) 0.0246(4) -0.0076(4)
Cl1 0.0917(14) 0.1149(17) 0.0638(12) -0.0180(12) 0.0406(11) -0.0164(12)
Cl2 0.0660(11) 0.0471(10) 0.0781(12) -0.0022(9) 0.0263(9) 0.0049(8)
N1 0.059(3) 0.045(3) 0.064(4) -0.010(3) 0.020(3) -0.011(3)
N2 0.040(3) 0.037(3) 0.046(3) 0.000(2) 0.014(2) -0.003(2)
N3 0.055(3) 0.038(3) 0.050(3) -0.005(2) 0.026(3) -0.007(2)
N4 0.051(3) 0.041(3) 0.057(3) 0.004(3) 0.027(3) -0.007(2)
O1 0.052(3) 0.054(3) 0.062(3) -0.008(2) 0.019(2) -0.001(2)
O2 0.065(3) 0.047(3) 0.081(3) -0.010(2) 0.030(3) 0.000(2)
O3 0.072(3) 0.066(3) 0.110(4) -0.037(3) 0.056(3) -0.007(2)
O4 0.060(3) 0.055(3) 0.089(3) -0.006(2) 0.048(3) -0.002(2)
O5 0.077(4) 0.097(4) 0.081(4) 0.024(3) 0.041(3) 0.033(3)
C1 0.102(6) 0.057(5) 0.094(6) -0.019(4) 0.041(5) -0.013(4)
C2 0.111(7) 0.053(5) 0.083(6) -0.022(4) 0.016(5) -0.032(5)
C3 0.069(5) 0.062(5) 0.076(5) 0.011(4) -0.003(4) -0.022(4)
C4 0.060(4) 0.048(4) 0.055(4) 0.014(3) 0.001(4) -0.012(3)
C5 0.040(4) 0.075(6) 0.090(6) 0.029(5) 0.011(4) -0.005(4)
C6 0.056(4) 0.069(5) 0.085(5) 0.026(4) 0.031(4) 0.000(4)
C7 0.041(3) 0.056(4) 0.055(4) 0.019(3) 0.020(3) 0.006(3)
C8 0.071(5) 0.056(4) 0.065(4) 0.014(4) 0.033(4) 0.019(4)
C9 0.062(4) 0.042(4) 0.063(4) -0.010(3) 0.024(3) 0.003(3)
C10 0.053(4) 0.042(4) 0.055(4) 0.002(3) 0.016(3) -0.006(3)
C11 0.046(4) 0.048(4) 0.047(4) 0.007(3) 0.009(3) -0.008(3)
C12 0.052(4) 0.038(3) 0.036(3) 0.012(3) 0.009(3) -0.003(3)
C13 0.069(5) 0.043(4) 0.065(4) -0.006(3) 0.039(4) -0.009(3)
C14 0.085(5) 0.045(4) 0.057(4) 0.007(3) 0.036(4) 0.004(4)
C15 0.071(5) 0.055(4) 0.044(4) -0.002(3) 0.019(3) 0.009(4)
C16 0.052(4) 0.042(4) 0.050(4) 0.000(3) 0.027(3) 0.008(3)
C17 0.051(4) 0.068(5) 0.048(4) 0.001(4) 0.016(3) 0.007(4)
C18 0.043(4) 0.069(5) 0.068(5) -0.013(4) 0.027(4) -0.009(3)
C19 0.061(4) 0.048(4) 0.064(4) -0.011(3) 0.040(4) -0.007(3)
C20 0.065(5) 0.058(5) 0.072(5) -0.002(4) 0.039(4) -0.020(4)
C21 0.087(6) 0.047(4) 0.078(5) 0.004(4) 0.047(5) -0.015(4)
C22 0.066(5) 0.055(4) 0.071(5) 0.012(4) 0.031(4) 0.000(4)
C23 0.051(4) 0.039(3) 0.043(3) -0.007(3) 0.024(3) 0.001(3)
C24 0.046(4) 0.046(4) 0.051(4) -0.006(3) 0.029(3) -0.004(3)
C25 0.054(4) 0.039(4) 0.047(4) 0.007(3) 0.021(3) 0.001(3)
C26 0.049(3) 0.036(3) 0.039(3) 0.004(3) 0.018(3) 0.004(3)
C27 0.043(3) 0.045(4) 0.058(4) 0.000(3) 0.020(3) -0.001(3)
C28 0.058(4) 0.042(4) 0.058(4) 0.004(3) 0.029(3) 0.008(3)
C29 0.059(4) 0.033(3) 0.047(4) 0.000(3) 0.022(3) -0.002(3)
C30 0.053(4) 0.037(3) 0.055(4) 0.008(3) 0.027(3) 0.010(3)
C31 0.053(4) 0.037(3) 0.052(4) 0.001(3) 0.025(3) 0.009(3)

loop_
_atom_type_symbol
_atom_type_description
_atom_type_scat_dispersion_real
_atom_type_scat_dispersion_imag
_atom_type_scat_source
C C 0.0033 0.0016 'International Tables Vol C Tables 4.2.6.8 and 6.1.1.4'
H H 0.0000 0.0000 'International Tables Vol C Tables 4.2.6.8 and 6.1.1.4'
N N 0.0061 0.0033 'International Tables Vol C Tables 4.2.6.8 and 6.1.1.4'
O O 0.0106 0.0060 'International Tables Vol C Tables 4.2.6.8 and 6.1.1.4'
Cu Cu 0.3201 1.2651 'International Tables Vol C Tables 4.2.6.8 and 6.1.1.4'
Cl Cl 0.1484 0.1585 'International Tables Vol C Tables 4.2.6.8 and 6.1.1.4'

loop_
_geom_angle_atom_site_label_1
_geom_angle_atom_site_label_2
_geom_angle_atom_site_label_3
_geom_angle
_geom_angle_site_symmetry_1
_geom_angle_site_symmetry_3
_geom_angle_publ_flag
N4 Cu1 N1 176.8(2) . . ?
N4 Cu1 N2 96.17(18) . . ?
N1 Cu1 N2 81.4(2) . . ?
N4 Cu1 N3 80.1(2) . . ?
N1 Cu1 N3 98.6(2) . . ?
N2 Cu1 N3 104.28(18) . . ?
N4 Cu1 Cl1 91.65(15) . . ?
N1 Cu1 Cl1 91.48(17) . . ?
N2 Cu1 Cl1 134.68(14) . . ?
N3 Cu1 Cl1 121.03(14) . . ?
C1 N1 C11 117.1(6) . . ?
C1 N1 Cu1 128.6(5) . . ?
C11 N1 Cu1 114.2(4) . . ?
C10 N2 C12 117.3(5) . . ?
C10 N2 Cu1 131.9(4) . . ?
C12 N2 Cu1 110.7(4) . . ?
C13 N3 C23 116.3(5) . . ?
C13 N3 Cu1 132.2(4) . . ?
C23 N3 Cu1 111.4(4) . . ?
C22 N4 C24 117.4(5) . . ?
C22 N4 Cu1 126.7(5) . . ?
C24 N4 Cu1 115.6(4) . . ?
C25 O1 H1O 109.5 . . ?
C28 O3 H3O 109.5 . . ?
C30 O4 H4O 109.5 . . ?
H5A O5 H5B 107(4) . . ?
N1 C1 C2 122.6(8) . . ?
N1 C1 H1 118.7 . . ?
C2 C1 H1 118.7 . . ?
C3 C2 C1 119.9(7) . . ?
C3 C2 H2 120.0 . . ?
C1 C2 H2 120.0 . . ?
C2 C3 C4 120.5(7) . . ?
C2 C3 H3 119.7 . . ?
C4 C3 H3 119.7 . . ?
C3 C4 C11 115.9(7) . . ?
C3 C4 C5 125.8(7) . . ?
C11 C4 C5 118.2(6) . . ?
C6 C5 C4 122.1(7) . . ?
C6 C5 H5 118.9 . . ?
C4 C5 H5 118.9 . . ?
C5 C6 C7 121.2(7) . . ?
C5 C6 H6 119.4 . . ?
C7 C6 H6 119.4 . . ?
C12 C7 C8 118.0(6) . . ?
C12 C7 C6 117.9(6) . . ?
C8 C7 C6 124.1(6) . . ?
C9 C8 C7 119.5(6) . . ?
C9 C8 H8 120.2 . . ?
C7 C8 H8 120.2 . . ?
C8 C9 C10 119.8(6) . . ?
C8 C9 H9 120.1 . . ?
C10 C9 H9 120.1 . . ?
N2 C10 C9 123.0(6) . . ?
N2 C10 H10 118.5 . . ?
C9 C10 H10 118.5 . . ?
N1 C11 C4 123.8(6) . . ?
N1 C11 C12 117.1(5) . . ?
C4 C11 C12 119.1(6) . . ?
N2 C12 C7 122.2(5) . . ?
N2 C12 C11 116.4(5) . . ?
C7 C12 C11 121.4(5) . . ?
N3 C13 C14 123.6(6) . . ?
N3 C13 H13 118.2 . . ?
C14 C13 H13 118.2 . . ?
C15 C14 C13 119.5(6) . . ?
C15 C14 H14 120.2 . . ?
C13 C14 H14 120.2 . . ?
C14 C15 C16 119.6(6) . . ?
C14 C15 H15 120.2 . . ?
C16 C15 H15 120.2 . . ?
C23 C16 C15 116.2(6) . . ?
C23 C16 C17 119.7(6) . . ?
C15 C16 C17 124.1(6) . . ?
C18 C17 C16 121.3(6) . . ?
C18 C17 H17 119.4 . . ?
C16 C17 H17 119.4 . . ?
C17 C18 C19 120.9(6) . . ?
C17 C18 H18 119.6 . . ?
C19 C18 H18 119.6 . . ?
C24 C19 C20 117.7(6) . . ?
C24 C19 C18 118.6(6) . . ?
C20 C19 C18 123.6(6) . . ?
C21 C20 C19 119.1(6) . . ?
C21 C20 H20 120.5 . . ?
C19 C20 H20 120.5 . . ?
C20 C21 C22 121.0(6) . . ?
C20 C21 H21 119.5 . . ?
C22 C21 H21 119.5 . . ?
N4 C22 C21 121.9(7) . . ?
N4 C22 H22 119.1 . . ?
C21 C22 H22 119.1 . . ?
N3 C23 C16 124.7(5) . . ?
N3 C23 C24 115.8(5) . . ?
C16 C23 C24 119.5(5) . . ?
N4 C24 C19 122.9(6) . . ?
N4 C24 C23 117.0(5) . . ?
C19 C24 C23 120.1(6) . . ?
O2 C25 O1 122.7(6) . . ?
O2 C25 C26 123.5(6) . . ?
O1 C25 C26 113.8(5) . . ?
C27 C26 C31 120.6(5) . . ?
C27 C26 C25 120.7(5) . . ?
C31 C26 C25 118.7(5) . . ?
C26 C27 C28 118.5(5) . . ?
C26 C27 H27 120.7 . . ?
C28 C27 H27 120.7 . . ?
O3 C28 C29 121.6(6) . . ?
O3 C28 C27 117.7(5) . . ?
C29 C28 C27 120.6(5) . . ?
C28 C29 C30 120.0(6) . . ?
C28 C29 H29 120.0 . . ?
C30 C29 H29 120.0 . . ?
C31 C30 O4 117.9(5) . . ?
C31 C30 C29 120.4(5) . . ?
O4 C30 C29 121.7(5) . . ?
C30 C31 C26 119.7(5) . . ?
C30 C31 H31 120.2 . . ?
C26 C31 H31 120.2 . . ?

loop_
_geom_bond_atom_site_label_1
_geom_bond_atom_site_label_2
_geom_bond_distance
_geom_bond_site_symmetry_2
_geom_bond_publ_flag
Cu1 N4 1.972(5) . ?
Cu1 N1 1.974(5) . ?
Cu1 N2 2.076(4) . ?
Cu1 N3 2.135(5) . ?
Cu1 Cl1 2.280(2) . ?
N1 C1 1.325(8) . ?
N1 C11 1.356(7) . ?
N2 C10 1.317(7) . ?
N2 C12 1.371(7) . ?
N3 C13 1.331(7) . ?
N3 C23 1.347(7) . ?
N4 C22 1.339(7) . ?
N4 C24 1.363(7) . ?
O1 C25 1.315(7) . ?
O1 H1O 0.8200 . ?
O2 C25 1.205(7) . ?
O3 C28 1.362(7) . ?
O3 H3O 0.8200 . ?
O4 C30 1.368(6) . ?
O4 H4O 0.8200 . ?
O5 H5A 0.85(3) . ?
O5 H5B 0.855(10) . ?
C1 C2 1.396(11) . ?
C1 H1 0.9300 . ?
C2 C3 1.339(11) . ?
C2 H2 0.9300 . ?
C3 C4 1.397(10) . ?
C3 H3 0.9300 . ?
C4 C11 1.411(8) . ?
C4 C5 1.422(10) . ?
C5 C6 1.326(9) . ?
C5 H5 0.9300 . ?
C6 C7 1.435(8) . ?
C6 H6 0.9300 . ?
C7 C12 1.390(8) . ?
C7 C8 1.392(9) . ?
C8 C9 1.338(9) . ?
C8 H8 0.9300 . ?
C9 C10 1.391(8) . ?
C9 H9 0.9300 . ?
C10 H10 0.9300 . ?
C11 C12 1.415(8) . ?
C13 C14 1.369(9) . ?
C13 H13 0.9300 . ?
C14 C15 1.356(9) . ?
C14 H14 0.9300 . ?
C15 C16 1.404(8) . ?
C15 H15 0.9300 . ?
C16 C23 1.384(8) . ?
C16 C17 1.410(8) . ?
C17 C18 1.354(9) . ?
C17 H17 0.9300 . ?
C18 C19 1.427(9) . ?
C18 H18 0.9300 . ?
C19 C24 1.391(8) . ?
C19 C20 1.402(8) . ?
C20 C21 1.336(9) . ?
C20 H20 0.9300 . ?
C21 C22 1.390(9) . ?
C21 H21 0.9300 . ?
C22 H22 0.9300 . ?
C23 C24 1.439(8) . ?
C25 C26 1.475(8) . ?
C26 C27 1.379(7) . ?
C26 C31 1.398(7) . ?
C27 C28 1.393(8) . ?
C27 H27 0.9300 . ?
C28 C29 1.371(8) . ?
C29 C30 1.382(8) . ?
C29 H29 0.9300 . ?
C30 C31 1.358(8) . ?
C31 H31 0.9300 . ?

loop_
_geom_hbond_atom_site_label_D
_geom_hbond_atom_site_label_H
_geom_hbond_atom_site_label_A
_geom_hbond_distance_DH
_geom_hbond_distance_HA
_geom_hbond_distance_DA
_geom_hbond_angle_DHA
_geom_hbond_site_symmetry_A
_geom_hbond_publ_flag
O1 H1O O5 0.82 1.80 2.601(6) 165.5 2_665 .
O3 H3O Cl2 0.82 2.28 3.067(5) 161.3 . .
O4 H4O O2 0.82 1.90 2.704(6) 168.5 2_645 .
O5 H5A Cl1 0.85(3) 2.31(3) 3.149(5) 170(5) 3_666 .
O5 H5B Cl2 0.855(10) 2.222(13) 3.074(5) 174(4) 3_665 .

loop_
_geom_torsion_atom_site_label_1
_geom_torsion_atom_site_label_2
_geom_torsion_atom_site_label_3
_geom_torsion_atom_site_label_4
_geom_torsion
_geom_torsion_site_symmetry_1
_geom_torsion_site_symmetry_2
_geom_torsion_site_symmetry_3
_geom_torsion_site_symmetry_4
_geom_torsion_publ_flag
N2 Cu1 N1 C1 179.3(7) . . . . ?
N3 Cu1 N1 C1 76.0(6) . . . . ?
Cl1 Cu1 N1 C1 -45.7(6) . . . . ?
N2 Cu1 N1 C11 -4.7(4) . . . . ?
N3 Cu1 N1 C11 -108.0(4) . . . . ?
Cl1 Cu1 N1 C11 130.3(4) . . . . ?
N4 Cu1 N2 C10 -0.9(5) . . . . ?
N1 Cu1 N2 C10 -178.9(5) . . . . ?
N3 Cu1 N2 C10 -82.2(5) . . . . ?
Cl1 Cu1 N2 C10 97.6(5) . . . . ?
N4 Cu1 N2 C12 -178.3(4) . . . . ?
N1 Cu1 N2 C12 3.7(4) . . . . ?
N3 Cu1 N2 C12 100.5(4) . . . . ?
Cl1 Cu1 N2 C12 -79.8(4) . . . . ?
N4 Cu1 N3 C13 179.2(5) . . . . ?
N1 Cu1 N3 C13 -3.6(5) . . . . ?
N2 Cu1 N3 C13 -86.9(5) . . . . ?
Cl1 Cu1 N3 C13 93.3(5) . . . . ?
N4 Cu1 N3 C23 2.7(4) . . . . ?
N1 Cu1 N3 C23 179.8(4) . . . . ?
N2 Cu1 N3 C23 96.6(4) . . . . ?
Cl1 Cu1 N3 C23 -83.2(4) . . . . ?
N2 Cu1 N4 C22 80.4(5) . . . . ?
N3 Cu1 N4 C22 -176.1(5) . . . . ?
N2 Cu1 N4 C24 -107.1(4) . . . . ?
N3 Cu1 N4 C24 -3.6(4) . . . . ?
Cl1 Cu1 N4 C24 117.6(4) . . . . ?
C11 N1 C1 C2 -0.6(11) . . . . ?
Cu1 N1 C1 C2 175.4(6) . . . . ?
N1 C1 C2 C3 -1.1(13) . . . . ?
C1 C2 C3 C4 2.1(12) . . . . ?
C2 C3 C4 C11 -1.3(10) . . . . ?
C2 C3 C4 C5 177.9(7) . . . . ?
C3 C4 C5 C6 -178.7(7) . . . . ?
C11 C4 C5 C6 0.5(10) . . . . ?
C4 C5 C6 C7 -0.3(11) . . . . ?
C5 C6 C7 C12 -0.5(9) . . . . ?
C5 C6 C7 C8 179.9(6) . . . . ?
C12 C7 C8 C9 -1.4(9) . . . . ?
C6 C7 C8 C9 178.2(6) . . . . ?
C7 C8 C9 C10 0.8(10) . . . . ?
C12 N2 C10 C9 0.0(8) . . . . ?
Cu1 N2 C10 C9 -177.3(4) . . . . ?
C8 C9 C10 N2 -0.1(10) . . . . ?
C1 N1 C11 C4 1.3(9) . . . . ?
Cu1 N1 C11 C4 -175.2(5) . . . . ?
C1 N1 C11 C12 -178.5(6) . . . . ?
Cu1 N1 C11 C12 5.0(7) . . . . ?
C3 C4 C11 N1 -0.4(9) . . . . ?
C5 C4 C11 N1 -179.7(6) . . . . ?
C3 C4 C11 C12 179.4(6) . . . . ?
C5 C4 C11 C12 0.1(9) . . . . ?
C10 N2 C12 C7 -0.7(8) . . . . ?
Cu1 N2 C12 C7 177.1(4) . . . . ?
C10 N2 C12 C11 180.0(5) . . . . ?
Cu1 N2 C12 C11 -2.2(6) . . . . ?
C8 C7 C12 N2 1.4(8) . . . . ?
C6 C7 C12 N2 -178.2(5) . . . . ?
C8 C7 C12 C11 -179.3(5) . . . . ?
C6 C7 C12 C11 1.1(8) . . . . ?
N1 C11 C12 N2 -1.7(8) . . . . ?
C4 C11 C12 N2 178.4(5) . . . . ?
N1 C11 C12 C7 178.9(5) . . . . ?
C4 C11 C12 C7 -0.9(8) . . . . ?
C23 N3 C13 C14 -1.1(8) . . . . ?
Cu1 N3 C13 C14 -177.5(4) . . . . ?
N3 C13 C14 C15 2.2(9) . . . . ?
C13 C14 C15 C16 -1.4(9) . . . . ?
C14 C15 C16 C23 -0.3(8) . . . . ?
C14 C15 C16 C17 178.6(6) . . . . ?
C23 C16 C17 C18 0.8(9) . . . . ?
C15 C16 C17 C18 -178.1(6) . . . . ?
C16 C17 C18 C19 -1.2(9) . . . . ?
C17 C18 C19 C24 0.6(9) . . . . ?
C17 C18 C19 C20 177.1(6) . . . . ?
C24 C19 C20 C21 -1.8(9) . . . . ?
C18 C19 C20 C21 -178.3(6) . . . . ?
C19 C20 C21 C22 0.6(10) . . . . ?
C24 N4 C22 C21 0.1(9) . . . . ?
Cu1 N4 C22 C21 172.5(5) . . . . ?
C20 C21 C22 N4 0.3(11) . . . . ?
C13 N3 C23 C16 -0.8(8) . . . . ?
Cu1 N3 C23 C16 176.4(4) . . . . ?
C13 N3 C23 C24 -178.6(5) . . . . ?
Cu1 N3 C23 C24 -1.4(6) . . . . ?
C15 C16 C23 N3 1.5(8) . . . . ?
C17 C16 C23 N3 -177.5(5) . . . . ?
C15 C16 C23 C24 179.2(5) . . . . ?
C17 C16 C23 C24 0.2(8) . . . . ?
C22 N4 C24 C19 -1.4(8) . . . . ?
Cu1 N4 C24 C19 -174.6(4) . . . . ?
C22 N4 C24 C23 177.2(5) . . . . ?
Cu1 N4 C24 C23 4.0(6) . . . . ?
C20 C19 C24 N4 2.2(8) . . . . ?
C18 C19 C24 N4 179.0(5) . . . . ?
C20 C19 C24 C23 -176.3(5) . . . . ?
C18 C19 C24 C23 0.4(8) . . . . ?
N3 C23 C24 N4 -1.5(7) . . . . ?
C16 C23 C24 N4 -179.4(5) . . . . ?
N3 C23 C24 C19 177.1(5) . . . . ?
C16 C23 C24 C19 -0.8(8) . . . . ?
O2 C25 C26 C27 169.2(6) . . . . ?
O1 C25 C26 C27 -10.7(8) . . . . ?
O2 C25 C26 C31 -11.7(9) . . . . ?
O1 C25 C26 C31 168.5(5) . . . . ?
C31 C26 C27 C28 0.5(8) . . . . ?
C25 C26 C27 C28 179.6(5) . . . . ?
C26 C27 C28 O3 178.2(5) . . . . ?
C26 C27 C28 C29 -2.3(9) . . . . ?
O3 C28 C29 C30 -179.1(6) . . . . ?
C27 C28 C29 C30 1.4(9) . . . . ?
C28 C29 C30 C31 1.4(9) . . . . ?
C28 C29 C30 O4 -179.5(5) . . . . ?
O4 C30 C31 C26 177.7(5) . . . . ?
C29 C30 C31 C26 -3.1(9) . . . . ?
C27 C26 C31 C30 2.2(8) . . . . ?
C25 C26 C31 C30 -177.0(5) . . . . ?
